data_4028957
loop_
_publ_author_name
'Andreu, Raquel'
'Carrasquer, Laura'
'Franco, Santiago'
'Gar\'in, Javier'
'Orduna, Jes\'us'
'Mart\'inez de Baroja, Natalia'
'Alicante, Raquel'
'Villacampa, Bel\'en'
'Allain, Magali'

_publ_section_title
;
 4H-Pyran-4-ylidenes: Strong Proaromatic Donors for Organic Nonlinear
 Optical Chromophores
;
_journal_issue 17
_journal_name_full 'The Journal of Organic Chemistry'
_journal_page_first 6647
_journal_page_last 6657
_journal_paper_doi 10.1021/jo901142f
_journal_volume 74
_journal_year 2009
_chemical_formula_moiety 'C24 H27 N1 O3'
_chemical_formula_sum 'C24 H27 N O3'
_chemical_formula_weight 377.47
_space_group_IT_number 14
_symmetry_cell_setting monoclinic
_symmetry_space_group_name_Hall '-P 2yn'
_symmetry_space_group_name_H-M 'P 1 21/n 1'
_audit_creation_date 2009-05-07T18:08:50-00:00
_audit_creation_method 'WinGX routine CIF_UPDATE'
_cell_angle_alpha 90
_cell_angle_beta 91.12(1)
_cell_angle_gamma 90
_cell_formula_units_Z 4
_cell_length_a 10.340(1)
_cell_length_b 12.560(1)
_cell_length_c 16.843(2)
_cell_measurement_reflns_used 7883
_cell_measurement_temperature 293(2)
_cell_measurement_theta_max 25.7
_cell_measurement_theta_min 2
_cell_volume 2187.0(4)
_computing_cell_refinement 'SELECT,CELL, STOE IPDS'
_computing_data_collection 'EXPOSE, STOE IPDS'
_computing_data_reduction 'INTEGRATE, STOE IPDS'
_computing_molecular_graphics 'DIAMOND 3.1 (Crystal Impact GbR 2004)'
_computing_publication_material 'WinGX publication routines (Farrugia, 1999)'
_computing_structure_refinement 'SHELXL-97 (Sheldrick, 1997)'
_computing_structure_solution 'Direct methods (Sir92,Altomare et al.,1993)'
_diffrn_detector_area_resol_mean 6.66
_diffrn_measured_fraction_theta_full 0.99
_diffrn_measured_fraction_theta_max 0.99
_diffrn_measurement_device_type 'STOE IPDS'
_diffrn_measurement_method 'Oscillation Phi Incr 1.4 deg'
_diffrn_radiation_probe x-ray
_diffrn_radiation_type MoK\a
_diffrn_radiation_wavelength 0.71073
_diffrn_reflns_av_R_equivalents 0.0952
_diffrn_reflns_limit_h_max 12
_diffrn_reflns_limit_h_min -12
_diffrn_reflns_limit_k_max 15
_diffrn_reflns_limit_k_min -15
_diffrn_reflns_limit_l_max 20
_diffrn_reflns_limit_l_min -20
_diffrn_reflns_number 16867
_diffrn_reflns_theta_full 25.86
_diffrn_reflns_theta_max 25.86
_diffrn_reflns_theta_min 2.02
_exptl_absorpt_coefficient_mu 0.075
_exptl_absorpt_correction_type none
_exptl_crystal_colour black
_exptl_crystal_density_diffrn 1.146
_exptl_crystal_density_method 'not measured'
_exptl_crystal_description prism
_exptl_crystal_F_000 808
_exptl_crystal_size_max 0.65
_exptl_crystal_size_mid 0.46
_exptl_crystal_size_min 0.29
_refine_diff_density_max 0.115
_refine_diff_density_min -0.11
_refine_ls_extinction_method none
_refine_ls_goodness_of_fit_ref 0.881
_refine_ls_hydrogen_treatment constr
_refine_ls_matrix_type full
_refine_ls_number_parameters 253
_refine_ls_number_reflns 4188
_refine_ls_number_restraints 0
_refine_ls_restrained_S_all 0.881
_refine_ls_R_factor_gt 0.044
_refine_ls_shift/su_max 0.001
_refine_ls_structure_factor_coef Fsqd
_refine_ls_weighting_details 'calc w=1/[\s^2^(Fo^2^)+(0.0553P)^2^+0.0000P] where P=(Fo^2^+2Fc^2^)/3'
_refine_ls_weighting_scheme calc
_refine_ls_wR_factor_ref 0.1139
_reflns_number_gt 2208
_reflns_number_total 4188
_reflns_threshold_expression >2sigma(I)
_cod_data_source_file jo901142fsup2.cif
_cod_data_source_block msz12
_cod_database_code 4028957

loop_
_symmetry_equiv_pos_as_xyz
'x, y, z'
'-x+1/2, y+1/2, -z+1/2'
'-x, -y, -z'
'x-1/2, -y-1/2, z-1/2'

loop_
_atom_site_label
_atom_site_type_symbol
_atom_site_fract_x
_atom_site_fract_y
_atom_site_fract_z
_atom_site_U_iso_or_equiv
_atom_site_adp_type
_atom_site_occupancy
_atom_site_calc_flag
_atom_site_refinement_flags
C01 C 1.05025(17) 0.06960(14) 0.88273(9) 0.0537(4) Uani 1 d .
H01 H 1.1391 0.0722 0.8922 0.064 Uiso 1 calc R
C02 C 0.97061(18) 0.11741(13) 0.93796(9) 0.0524(4) Uani 1 d .
H02 H 0.8827 0.1203 0.9253 0.063 Uiso 1 calc R
C03 C 1.00968(17) 0.16100(14) 1.00976(9) 0.0530(4) Uani 1 d .
C04 C 1.1412(2) 0.16718(16) 1.03956(11) 0.0653(5) Uani 1 d .
C05 C 0.9343(2) 0.21119(13) 1.06937(9) 0.0567(5) Uani 1 d .
C06 C 0.7926(2) 0.21926(14) 1.07571(9) 0.0592(5) Uani 1 d .
C07 C 0.7365(2) 0.30670(17) 1.11172(11) 0.0781(6) Uani 1 d .
H07 H 0.788 0.3634 1.1284 0.094 Uiso 1 calc R
C08 C 0.6047(3) 0.3101(2) 1.12300(13) 0.0898(7) Uani 1 d .
H08 H 0.5686 0.3691 1.1474 0.108 Uiso 1 calc R
C09 C 0.5268(2) 0.2285(2) 1.09897(12) 0.0852(7) Uani 1 d .
H09 H 0.4381 0.2315 1.1069 0.102 Uiso 1 calc R
C10 C 0.5807(2) 0.14184(19) 1.06293(11) 0.0783(6) Uani 1 d .
H10 H 0.5281 0.0858 1.0461 0.094 Uiso 1 calc R
C11 C 0.7125(2) 0.13683(16) 1.05132(10) 0.0653(5) Uani 1 d .
H11 H 0.7478 0.0774 1.0269 0.078 Uiso 1 calc R
C12 C 1.00599(16) 0.01812(13) 0.81415(9) 0.0485(4) Uani 1 d .
C13 C 1.09400(16) -0.03788(13) 0.76528(9) 0.0507(4) Uani 1 d .
H13 H 1.1821 -0.0343 0.7772 0.061 Uiso 1 calc R
C14 C 1.05348(16) -0.09550(14) 0.70281(9) 0.0507(4) Uani 1 d .
C15 C 0.87375(16) 0.01236(13) 0.78875(9) 0.0509(4) Uani 1 d .
H15 H 0.8117 0.0495 0.8169 0.061 Uiso 1 calc R
C16 C 0.83676(16) -0.04530(14) 0.72529(9) 0.0510(4) Uani 1 d .
C17 C 1.13186(17) -0.16320(15) 0.64756(10) 0.0595(5) Uani 1 d .
C18 C 1.27457(19) -0.1587(2) 0.66978(13) 0.0913(7) Uani 1 d .
H18A H 1.3223 -0.2023 0.6339 0.137 Uiso 1 calc R
H18B H 1.2873 -0.1844 0.723 0.137 Uiso 1 calc R
H18C H 1.3044 -0.0865 0.6665 0.137 Uiso 1 calc R
C19 C 1.1122(2) -0.12094(19) 0.56267(10) 0.0863(7) Uani 1 d .
H19A H 1.161 -0.1636 0.5267 0.13 Uiso 1 calc R
H19B H 1.1412 -0.0484 0.5602 0.13 Uiso 1 calc R
H19C H 1.0221 -0.1243 0.5481 0.13 Uiso 1 calc R
C20 C 1.0842(2) -0.27827(17) 0.65228(14) 0.0865(7) Uani 1 d .
H20A H 1.1331 -0.3219 0.617 0.13 Uiso 1 calc R
H20B H 0.9943 -0.2812 0.6371 0.13 Uiso 1 calc R
H20C H 1.0952 -0.3039 0.7057 0.13 Uiso 1 calc R
C21 C 0.70243(18) -0.06325(17) 0.69213(11) 0.0673(5) Uani 1 d .
C22 C 0.6953(2) -0.0253(2) 0.60541(13) 0.1129(10) Uani 1 d .
H22A H 0.6096 -0.0368 0.5842 0.169 Uiso 1 calc R
H22B H 0.7563 -0.0645 0.5747 0.169 Uiso 1 calc R
H22C H 0.7155 0.0493 0.6032 0.169 Uiso 1 calc R
C23 C 0.6734(2) -0.1830(2) 0.69664(16) 0.0988(8) Uani 1 d .
H23A H 0.5878 -0.1964 0.6759 0.148 Uiso 1 calc R
H23B H 0.6792 -0.206 0.7509 0.148 Uiso 1 calc R
H23C H 0.7351 -0.2215 0.6659 0.148 Uiso 1 calc R
C24 C 0.60321(19) -0.0017(2) 0.74000(15) 0.0973(8) Uani 1 d .
H24A H 0.5182 -0.0145 0.7182 0.146 Uiso 1 calc R
H24B H 0.6221 0.073 0.7376 0.146 Uiso 1 calc R
H24C H 0.607 -0.0251 0.7943 0.146 Uiso 1 calc R
N01 N 1.00641(18) 0.24945(14) 1.12714(9) 0.0744(5) Uani 1 d .
O01 O 0.92563(11) -0.09927(10) 0.68244(6) 0.0575(3) Uani 1 d .
O02 O 1.13841(14) 0.22508(11) 1.10913(7) 0.0790(4) Uani 1 d .
O03 O 1.24348(15) 0.13257(13) 1.01648(8) 0.0842(5) Uani 1 d .

loop_
_atom_site_aniso_label
_atom_site_aniso_U_11
_atom_site_aniso_U_22
_atom_site_aniso_U_33
_atom_site_aniso_U_23
_atom_site_aniso_U_13
_atom_site_aniso_U_12
C01 0.0649(11) 0.0516(11) 0.0448(9) 0.0000(8) 0.0039(8) -0.0044(9)
C02 0.0715(12) 0.0420(10) 0.0437(9) 0.0038(8) 0.0014(8) -0.0046(8)
C03 0.0733(12) 0.0453(11) 0.0405(9) 0.0008(8) 0.0008(8) -0.0107(9)
C04 0.0878(16) 0.0596(13) 0.0485(11) 0.0023(9) 0.0043(10) -0.0220(11)
C05 0.0904(14) 0.0406(11) 0.0392(9) -0.0014(8) 0.0017(9) -0.0101(9)
C06 0.0902(15) 0.0498(12) 0.0378(9) -0.0028(8) 0.0029(9) 0.0004(10)
C07 0.1118(19) 0.0594(14) 0.0633(12) -0.0121(10) 0.0048(12) 0.0009(12)
C08 0.114(2) 0.0809(18) 0.0748(15) -0.0166(13) 0.0119(13) 0.0244(15)
C09 0.0904(16) 0.097(2) 0.0680(13) -0.0056(13) 0.0038(12) 0.0178(15)
C10 0.0877(17) 0.0802(16) 0.0668(13) -0.0102(12) -0.0010(11) -0.0003(12)
C11 0.0823(15) 0.0590(13) 0.0548(11) -0.0107(9) 0.0051(9) 0.0010(11)
C12 0.0625(11) 0.0432(10) 0.0401(9) 0.0058(8) 0.0055(8) -0.0046(8)
C13 0.0538(10) 0.0543(11) 0.0442(9) 0.0022(8) 0.0068(8) 0.0004(8)
C14 0.0553(11) 0.0515(11) 0.0455(9) 0.0021(8) 0.0061(8) -0.0013(8)
C15 0.0599(11) 0.0462(11) 0.0469(9) -0.0035(8) 0.0107(8) 0.0023(8)
C16 0.0554(11) 0.0491(11) 0.0488(9) -0.0046(8) 0.0086(8) 0.0004(8)
C17 0.0624(12) 0.0615(13) 0.0549(10) -0.0069(9) 0.0151(8) 0.0049(9)
C18 0.0704(15) 0.110(2) 0.0937(15) -0.0237(14) 0.0146(12) 0.0182(13)
C19 0.1115(18) 0.0958(18) 0.0525(11) -0.0079(11) 0.0232(11) 0.0144(13)
C20 0.1041(17) 0.0634(15) 0.0932(15) -0.0143(12) 0.0326(13) 0.0053(12)
C21 0.0585(12) 0.0734(15) 0.0700(12) -0.0166(11) 0.0007(9) 0.0026(10)
C22 0.1007(18) 0.162(3) 0.0749(15) -0.0038(16) -0.0221(13) 0.0189(17)
C23 0.0740(15) 0.0871(18) 0.135(2) -0.0376(16) -0.0005(13) -0.0176(13)
C24 0.0576(13) 0.118(2) 0.1167(18) -0.0383(16) 0.0034(12) 0.0087(12)
N01 0.0982(13) 0.0722(12) 0.0528(9) -0.0123(8) 0.0035(9) -0.0174(10)
O01 0.0574(8) 0.0632(8) 0.0521(6) -0.0154(6) 0.0067(5) 0.0001(6)
O02 0.0930(11) 0.0865(11) 0.0572(8) -0.0102(7) -0.0049(7) -0.0267(8)
O03 0.0766(10) 0.1027(12) 0.0735(9) -0.0071(8) 0.0033(8) -0.0195(9)

loop_
_atom_type_symbol
_atom_type_description
_atom_type_scat_dispersion_real
_atom_type_scat_dispersion_imag
_atom_type_scat_source
C C 0.0033 0.0016 'International Tables Vol C Tables 4.2.6.8 and 6.1.1.4'
H H 0 0 'International Tables Vol C Tables 4.2.6.8 and 6.1.1.4'
N N 0.0061 0.0033 'International Tables Vol C Tables 4.2.6.8 and 6.1.1.4'
O O 0.0106 0.006 'International Tables Vol C Tables 4.2.6.8 and 6.1.1.4'

loop_
_geom_angle_atom_site_label_1
_geom_angle_atom_site_label_2
_geom_angle_atom_site_label_3
_geom_angle
C02 C01 C12 124.45(17)
C03 C02 C01 126.17(17)
C02 C03 C05 129.47(17)
C02 C03 C04 125.73(17)
C05 C03 C04 104.78(15)
O03 C04 O02 119.53(19)
O03 C04 C03 133.65(18)
O02 C04 C03 106.81(18)
N01 C05 C03 111.96(18)
N01 C05 C06 118.34(16)
C03 C05 C06 129.60(15)
C11 C06 C07 118.0(2)
C11 C06 C05 121.12(17)
C07 C06 C05 120.71(18)
C08 C07 C06 120.5(2)
C09 C08 C07 121.1(2)
C08 C09 C10 119.1(2)
C09 C10 C11 120.7(2)
C10 C11 C06 120.67(19)
C01 C12 C13 120.32(16)
C01 C12 C15 124.72(16)
C13 C12 C15 114.90(14)
C14 C13 C12 121.86(16)
C13 C14 O01 120.35(15)
C13 C14 C17 128.79(16)
O01 C14 C17 110.86(14)
C16 C15 C12 121.56(15)
C15 C16 O01 120.47(15)
C15 C16 C21 128.62(16)
O01 C16 C21 110.90(14)
C14 C17 C18 111.02(15)
C14 C17 C20 108.84(14)
C18 C17 C20 109.61(18)
C14 C17 C19 108.47(15)
C18 C17 C19 109.12(16)
C20 C17 C19 109.77(17)
C16 C21 C24 110.68(16)
C16 C21 C23 107.97(16)
C24 C21 C23 109.59(18)
C16 C21 C22 109.46(17)
C24 C21 C22 108.94(19)
C23 C21 C22 110.19(18)
C05 N01 O02 107.19(15)
C14 O01 C16 120.80(12)
C04 O02 N01 109.08(14)

loop_
_geom_bond_atom_site_label_1
_geom_bond_atom_site_label_2
_geom_bond_distance
C01 C02 1.391(2)
C01 C12 1.393(2)
C02 C03 1.381(2)
C03 C05 1.430(2)
C03 C04 1.442(3)
C04 O03 1.215(2)
C04 O02 1.380(2)
C05 N01 1.306(2)
C05 C06 1.474(3)
C06 C11 1.383(3)
C06 C07 1.387(3)
C07 C08 1.380(3)
C08 C09 1.360(3)
C09 C10 1.370(3)
C10 C11 1.382(3)
C12 C13 1.425(2)
C12 C15 1.427(2)
C13 C14 1.338(2)
C14 O01 1.3601(19)
C14 C17 1.508(2)
C15 C16 1.341(2)
C16 O01 1.3605(19)
C16 C21 1.504(2)
C17 C18 1.516(3)
C17 C20 1.530(3)
C17 C19 1.535(2)
C21 C24 1.527(3)
C21 C23 1.536(3)
C21 C22 1.537(3)
N01 O02 1.437(2)
